data_2020763
loop_
_publ_author_name
'Smolentsev, Anton I.'

_publ_section_title
;
 Copper(II) bromide, nitrate and perchlorate complexes with sterically
 demanding <i>N</i>-(6-methylpyridin-2-yl)acetamide ligands
;
_journal_coeditor_code KU3201
_journal_issue 8
_journal_name_full 'Acta Crystallographica Section C'
_journal_page_first
;
;
_journal_paper_doi 10.1107/S2053229617009949
_journal_volume 73
_journal_year 2017
_chemical_formula_iupac '[Cu (C8 H10 N2 O) (H2 O)] (Cl O4)2'
_chemical_formula_moiety 'C16 H22 Cu N4 O3 2+, 2(Cl O4 -)'
_chemical_formula_sum 'C16 H22 Cl2 Cu N4 O11'
_chemical_formula_weight 580.82
_chemical_name_systematic
'Aquabis[<i>N</i>-(6-methylpyridin-2-yl-\k<i>N</i>)acetamide-\k<i>O</i>]copper(II) bis(perchlorate)'
_space_group_IT_number 15
_symmetry_cell_setting monoclinic
_symmetry_space_group_name_Hall '-C 2yc'
_symmetry_space_group_name_H-M 'C 1 2/c 1'
_atom_sites_solution_hydrogens geom
_atom_sites_solution_primary direct
_atom_sites_solution_secondary difmap
_audit_creation_method SHELXL-97
_cell_angle_alpha 90.00
_cell_angle_beta 109.1000(10)
_cell_angle_gamma 90.00
_cell_formula_units_Z 4
_cell_length_a 18.7332(4)
_cell_length_b 8.2315(2)
_cell_length_c 15.7876(3)
_cell_measurement_reflns_used 6860
_cell_measurement_temperature 296(2)
_cell_measurement_theta_max 27.41
_cell_measurement_theta_min 2.30
_cell_volume 2300.46(9)
_computing_cell_refinement
;
SAINT (Bruker, 2004)
;
_computing_data_collection
;
APEX2 (Bruker, 2004)
;
_computing_data_reduction
;
SAINT (Bruker, 2004)
;
_computing_molecular_graphics
;
DIAMOND (Brandenburg, 2010)
;
_computing_publication_material
;
SHELXTL (Bruker, 2004; Sheldrick, 2015)
;
_computing_structure_refinement
;
SHELXTL (Bruker, 2004; Sheldrick, 2015)
;
_computing_structure_solution
;
SHELXTL (Bruker, 2004; Sheldrick, 2015)
;
_diffrn_ambient_temperature 296(2)
_diffrn_detector_area_resol_mean 25
_diffrn_measured_fraction_theta_full 0.998
_diffrn_measured_fraction_theta_max 0.995
_diffrn_measurement_device_type 'Bruker Nonius X8 APEX CCD area-detector'
_diffrn_measurement_method '\f and \w scans'
_diffrn_radiation_monochromator graphite
_diffrn_radiation_source 'fine-focus sealed tube'
_diffrn_radiation_type MoK\a
_diffrn_radiation_wavelength 0.71073
_diffrn_reflns_av_R_equivalents 0.0260
_diffrn_reflns_av_sigmaI/netI 0.0184
_diffrn_reflns_limit_h_max 24
_diffrn_reflns_limit_h_min -24
_diffrn_reflns_limit_k_max 10
_diffrn_reflns_limit_k_min -10
_diffrn_reflns_limit_l_max 15
_diffrn_reflns_limit_l_min -20
_diffrn_reflns_number 12928
_diffrn_reflns_theta_full 25.25
_diffrn_reflns_theta_max 27.53
_diffrn_reflns_theta_min 2.30
_diffrn_standards_decay_% 0
_diffrn_standards_number 0
_exptl_absorpt_coefficient_mu 1.247
_exptl_absorpt_correction_T_max 0.9755
_exptl_absorpt_correction_T_min 0.6694
_exptl_absorpt_correction_type multi-scan
_exptl_absorpt_process_details
;
(SADABS; Bruker, 2004)
;
_exptl_crystal_colour green
_exptl_crystal_density_diffrn 1.677
_exptl_crystal_density_method 'not measured'
_exptl_crystal_description plate
_exptl_crystal_F_000 1188
_exptl_crystal_size_max 0.35
_exptl_crystal_size_mid 0.33
_exptl_crystal_size_min 0.02
_refine_diff_density_max 0.687
_refine_diff_density_min -0.798
_refine_ls_extinction_method none
_refine_ls_goodness_of_fit_ref 1.074
_refine_ls_hydrogen_treatment mixed
_refine_ls_matrix_type full
_refine_ls_number_parameters 182
_refine_ls_number_reflns 2647
_refine_ls_number_restraints 43
_refine_ls_restrained_S_all 1.199
_refine_ls_R_factor_all 0.0447
_refine_ls_R_factor_gt 0.0405
_refine_ls_shift/su_max 0.000
_refine_ls_shift/su_mean 0.000
_refine_ls_structure_factor_coef Fsqd
_refine_ls_weighting_details 'calc w=1/[\s^2^(Fo^2^)+(0.0780P)^2^+3.0728P] where P=(Fo^2^+2Fc^2^)/3'
_refine_ls_weighting_scheme calc
_refine_ls_wR_factor_gt 0.1224
_refine_ls_wR_factor_ref 0.1253
_reflns_number_gt 2396
_reflns_number_total 2647
_reflns_threshold_expression >2sigma(I)
_cod_data_source_file ku3201sup1.cif
_cod_data_source_block 3
_cod_original_sg_symbol_H-M 'C 2/c'
_cod_database_code 2020763

loop_
_symmetry_equiv_pos_as_xyz
'x, y, z'
'-x, y, -z+1/2'
'x+1/2, y+1/2, z'
'-x+1/2, y+1/2, -z+1/2'
'-x, -y, -z'
'x, -y, z-1/2'
'-x+1/2, -y+1/2, -z'
'x+1/2, -y+1/2, z-1/2'

loop_
_atom_site_type_symbol
_atom_site_label
_atom_site_fract_x
_atom_site_fract_y
_atom_site_fract_z
_atom_site_U_iso_or_equiv
_atom_site_adp_type
_atom_site_calc_flag
_atom_site_refinement_flags
_atom_site_occupancy
_atom_site_symmetry_multiplicity
_atom_site_disorder_assembly
_atom_site_disorder_group
Cu Cu1 0.0000 0.40227(6) 0.2500 0.03092(17) Uani d S 1 2 . .
Cl Cl1 0.16549(4) 0.97240(10) 0.38576(6) 0.0505(2) Uani d D 1 1 . .
O O1 0.10379(11) 0.4374(3) 0.25674(13) 0.0367(4) Uani d . 1 1 . .
N N1 0.03439(12) 0.3477(3) 0.38138(13) 0.0300(4) Uani d . 1 1 . .
C C1 0.09602(16) 0.4188(3) 0.43816(18) 0.0342(6) Uani d . 1 1 . .
N N2 0.14813(13) 0.4959(3) 0.40559(16) 0.0382(5) Uani d . 1 1 . .
H H2 0.1799 0.5590 0.4428 0.046 Uiso calc R 1 1 . .
C C2 0.1134(2) 0.4130(4) 0.5306(2) 0.0509(8) Uani d . 1 1 . .
H H2A 0.1555 0.4670 0.5682 0.061 Uiso calc R 1 1 . .
C C3 0.0673(2) 0.3264(5) 0.5652(2) 0.0570(9) Uani d . 1 1 . .
H H3 0.0765 0.3242 0.6267 0.068 Uiso calc R 1 1 . .
O O4 0.1903(2) 1.1255(4) 0.3679(3) 0.0871(11) Uani d DU 1 1 A .
C C4 0.0070(2) 0.2423(4) 0.5083(2) 0.0510(8) Uani d . 1 1 . .
H H4 -0.0233 0.1787 0.5315 0.061 Uiso calc R 1 1 . .
C C5 -0.00827(16) 0.2527(4) 0.41665(19) 0.0389(6) Uani d . 1 1 . .
C C6 -0.0702(2) 0.1537(5) 0.3546(3) 0.0599(10) Uani d . 1 1 . .
H H6A -0.1156 0.2173 0.3345 0.090 Uiso calc R 1 1 . .
H H6B -0.0788 0.0591 0.3855 0.090 Uiso calc R 1 1 . .
H H6C -0.0561 0.1209 0.3039 0.090 Uiso calc R 1 1 . .
C C7 0.15514(15) 0.4845(3) 0.32373(19) 0.0361(6) Uani d . 1 1 . .
C C8 0.22995(19) 0.5304(5) 0.3165(3) 0.0571(9) Uani d . 1 1 . .
H H8A 0.2581 0.4338 0.3145 0.086 Uiso calc R 1 1 . .
H H8B 0.2574 0.5945 0.3676 0.086 Uiso calc R 1 1 . .
H H8C 0.2225 0.5923 0.2628 0.086 Uiso calc R 1 1 . .
O O1A 0.1225(6) 0.9858(14) 0.4420(7) 0.091(2) Uani d PDU 0.382(4) 1 A 1
O O2A 0.1277(7) 0.8814(19) 0.3054(7) 0.080(2) Uani d PDU 0.382(4) 1 A 1
O O3A 0.2352(5) 0.8779(13) 0.4281(7) 0.065(2) Uani d PDU 0.382(4) 1 A 1
O O1B 0.0893(4) 0.9825(14) 0.3852(7) 0.091(2) Uani d PD 0.434(5) 1 A 2
O O2B 0.1535(6) 0.8770(15) 0.3029(5) 0.080(2) Uani d PD 0.434(5) 1 A 2
O O3B 0.2152(4) 0.8806(10) 0.4531(5) 0.065(2) Uani d PD 0.434(5) 1 A 2
O O1W 0.0000 0.6956(4) 0.2500 0.0539(8) Uani d SD 1 2 . .
H H1W 0.0335(11) 0.756(4) 0.278(2) 0.067(13) Uiso d D 1 1 . .
O O3C 0.1899(10) 0.9364(17) 0.4787(6) 0.065(2) Uani d PD 0.183(5) 1 A 3
O O2C 0.2013(9) 0.870(2) 0.3418(12) 0.080(2) Uani d PD 0.183(5) 1 A 3
O O1C 0.0863(5) 0.955(3) 0.3509(16) 0.091(2) Uani d PD 0.183(5) 1 A 3

loop_
_atom_site_aniso_label
_atom_site_aniso_U_11
_atom_site_aniso_U_22
_atom_site_aniso_U_33
_atom_site_aniso_U_12
_atom_site_aniso_U_13
_atom_site_aniso_U_23
Cu1 0.0231(2) 0.0445(3) 0.0228(2) 0.000 0.00420(17) 0.000
Cl1 0.0383(4) 0.0443(4) 0.0626(5) 0.0008(3) 0.0081(3) 0.0122(3)
O1 0.0270(9) 0.0497(11) 0.0334(10) -0.0012(8) 0.0098(8) -0.0023(8)
N1 0.0272(10) 0.0345(10) 0.0255(10) 0.0021(8) 0.0049(8) 0.0022(8)
C1 0.0330(13) 0.0370(13) 0.0286(12) 0.0047(10) 0.0049(10) -0.0017(10)
N2 0.0314(11) 0.0414(12) 0.0354(12) -0.0071(10) 0.0021(9) -0.0070(10)
C2 0.0513(19) 0.065(2) 0.0281(14) 0.0027(15) 0.0019(13) -0.0079(13)
C3 0.069(2) 0.074(2) 0.0288(14) 0.0125(19) 0.0180(14) 0.0038(15)
O4 0.080(2) 0.0534(15) 0.114(3) -0.0116(15) 0.0142(19) 0.0178(16)
C4 0.0557(19) 0.0606(19) 0.0445(16) 0.0104(16) 0.0269(15) 0.0158(15)
C5 0.0357(14) 0.0430(14) 0.0380(14) 0.0043(11) 0.0122(11) 0.0086(11)
C6 0.0489(19) 0.062(2) 0.061(2) -0.0198(17) 0.0078(16) 0.0179(18)
C7 0.0277(13) 0.0354(13) 0.0430(14) 0.0011(10) 0.0087(11) -0.0006(11)
C8 0.0333(16) 0.068(2) 0.072(2) -0.0098(15) 0.0187(16) -0.0068(19)
O1A 0.070(3) 0.113(4) 0.103(5) 0.004(3) 0.044(3) 0.015(4)
O2A 0.071(5) 0.084(3) 0.074(3) -0.011(4) 0.010(3) -0.004(2)
O3A 0.064(4) 0.052(2) 0.058(4) 0.009(2) -0.007(3) -0.003(3)
O1B 0.070(3) 0.113(4) 0.103(5) 0.004(3) 0.044(3) 0.015(4)
O2B 0.071(5) 0.084(3) 0.074(3) -0.011(4) 0.010(3) -0.004(2)
O3B 0.064(4) 0.052(2) 0.058(4) 0.009(2) -0.007(3) -0.003(3)
O1W 0.0431(18) 0.0414(17) 0.069(2) 0.000 0.0069(16) 0.000
O3C 0.064(4) 0.052(2) 0.058(4) 0.009(2) -0.007(3) -0.003(3)
O2C 0.071(5) 0.084(3) 0.074(3) -0.011(4) 0.010(3) -0.004(2)
O1C 0.070(3) 0.113(4) 0.103(5) 0.004(3) 0.044(3) 0.015(4)

loop_
_atom_type_symbol
_atom_type_description
_atom_type_scat_dispersion_real
_atom_type_scat_dispersion_imag
_atom_type_scat_source
C C 0.0033 0.0016 'International Tables Vol C Tables 4.2.6.8 and 6.1.1.4'
H H 0.0000 0.0000 'International Tables Vol C Tables 4.2.6.8 and 6.1.1.4'
Cl Cl 0.1484 0.1585 'International Tables Vol C Tables 4.2.6.8 and 6.1.1.4'
Cu Cu 0.3201 1.2651 'International Tables Vol C Tables 4.2.6.8 and 6.1.1.4'
N N 0.0061 0.0033 'International Tables Vol C Tables 4.2.6.8 and 6.1.1.4'
O O 0.0106 0.0060 'International Tables Vol C Tables 4.2.6.8 and 6.1.1.4'

loop_
_geom_angle_atom_site_label_1
_geom_angle_atom_site_label_2
_geom_angle_atom_site_label_3
_geom_angle_site_symmetry_1
_geom_angle_site_symmetry_3
_geom_angle
O1 Cu1 O1 . 2 162.78(13)
O1 Cu1 O1W 2 . 81.39(6)
O1 Cu1 O1W . . 81.39(6)
O1 Cu1 N1 2 . 93.85(8)
O1 Cu1 N1 . . 89.98(8)
O1 Cu1 N1 2 2 89.98(8)
O1 Cu1 N1 . 2 93.85(8)
N1 Cu1 O1W . . 102.91(7)
N1 Cu1 O1W 2 . 102.91(7)
N1 Cu1 N1 . 2 154.18(13)
O1A Cl1 O2A . . 112.6(6)
O1A Cl1 O3A . . 111.4(6)
O1A Cl1 O4 . . 110.9(5)
O1B Cl1 O2B . . 99.4(5)
O1B Cl1 O3B . . 117.1(5)
O1B Cl1 O4 . . 110.0(5)
O1C Cl1 O2C . . 111.0(9)
O1C Cl1 O3C . . 108.9(12)
O1C Cl1 O4 . . 112.9(12)
O2A Cl1 O3A . . 103.4(7)
O2A Cl1 O4 . . 112.9(7)
O3A Cl1 O4 . . 105.2(5)
O2B Cl1 O3B . . 105.0(5)
O2B Cl1 O4 . . 105.3(6)
O3B Cl1 O4 . . 117.4(4)
O2C Cl1 O3C . . 110.0(11)
O2C Cl1 O4 . . 101.5(8)
O3C Cl1 O4 . . 112.3(6)
C7 O1 Cu1 . . 125.51(19)
C1 N1 C5 . . 118.0(2)
C1 N1 Cu1 . . 120.43(18)
C5 N1 Cu1 . . 121.18(18)
N1 C1 C2 . . 122.8(3)
N1 C1 N2 . . 120.3(2)
C2 C1 N2 . . 116.8(3)
C7 N2 C1 . . 128.5(2)
C7 N2 H2 . . 115.8
C1 N2 H2 . . 115.8
C3 C2 C1 . . 118.5(3)
C3 C2 H2A . . 120.8
C1 C2 H2A . . 120.8
C2 C3 C4 . . 119.6(3)
C2 C3 H3 . . 120.2
C4 C3 H3 . . 120.2
C3 C4 C5 . . 119.7(3)
C3 C4 H4 . . 120.1
C5 C4 H4 . . 120.1
N1 C5 C4 . . 121.1(3)
N1 C5 C6 . . 118.7(3)
C4 C5 C6 . . 120.2(3)
C5 C6 H6A . . 109.5
C5 C6 H6B . . 109.5
H6A C6 H6B . . 109.5
C5 C6 H6C . . 109.5
H6A C6 H6C . . 109.5
H6B C6 H6C . . 109.5
O1 C7 N2 . . 123.4(3)
O1 C7 C8 . . 120.1(3)
N2 C7 C8 . . 116.5(3)
C7 C8 H8A . . 109.5
C7 C8 H8B . . 109.5
H8A C8 H8B . . 109.5
C7 C8 H8C . . 109.5
H8A C8 H8C . . 109.5
H8B C8 H8C . . 109.5
Cu1 O1W H1W . . 128(2)

loop_
_geom_bond_atom_site_label_1
_geom_bond_atom_site_label_2
_geom_bond_site_symmetry_2
_geom_bond_distance
Cu1 O1 2 1.934(2)
Cu1 O1 . 1.934(2)
Cu1 O1W . 2.414(3)
Cu1 N1 . 2.011(2)
Cu1 N1 2 2.011(2)
Cl1 O1A . 1.386(7)
Cl1 O3B . 1.386(6)
Cl1 O2C . 1.396(10)
Cl1 O4 . 1.403(3)
Cl1 O1C . 1.411(10)
Cl1 O3C . 1.418(8)
Cl1 O1B . 1.428(6)
Cl1 O2A . 1.444(7)
Cl1 O2B . 1.479(5)
Cl1 O3A . 1.479(7)
O1 C7 . 1.236(3)
N1 C1 . 1.342(3)
N1 C5 . 1.360(4)
C1 C2 . 1.389(4)
C1 N2 . 1.396(4)
N2 C7 . 1.345(4)
N2 H2 . 0.8600
C2 C3 . 1.363(5)
C2 H2A . 0.9300
C3 C4 . 1.377(5)
C3 H3 . 0.9300
C4 C5 . 1.383(4)
C4 H4 . 0.9300
C5 C6 . 1.492(5)
C6 H6A . 0.9600
C6 H6B . 0.9600
C6 H6C . 0.9600
C7 C8 . 1.492(4)
C8 H8A . 0.9600
C8 H8B . 0.9600
C8 H8C . 0.9600
O1W H1W . 0.81(2)

loop_
_geom_hbond_atom_site_label_D
_geom_hbond_atom_site_label_H
_geom_hbond_atom_site_label_A
_geom_hbond_site_symmetry_A
_geom_hbond_distance_DH
_geom_hbond_distance_HA
_geom_hbond_distance_DA
_geom_hbond_angle_DHA
O1W H1W O2A . 0.81(2) 1.96(3) 2.731(12) 157(5)
O1W H1W O1C . 0.81(2) 2.06(3) 2.83(2) 160(3)
N2 H2 O3A 7_566 0.86 2.20 2.998(10) 154.8
N2 H2 O3B 7_566 0.86 2.17 2.971(8) 155.4
N2 H2 O3C 7_566 0.86 2.35 3.037(15) 137.6

_cod_database_fobs_code 2020763
